data_2210813
loop_
_publ_author_name
'Jing Heng'
'Wen-Yuan Wu'
'Ya-Ming Wu'
'Hong-Jun Zhu'

_publ_section_title
;
 <i>N</i>^1^-(2,4-Dichloroanilino)acetamidine
;
_journal_coeditor_code WN2065
_journal_issue 10
_journal_name_full 'Acta Crystallographica Section E'
_journal_page_first o4359
_journal_page_last o4360
_journal_paper_doi 10.1107/S1600536806035513
_journal_volume 62
_journal_year 2006
_chemical_formula_iupac 'C8 H9 Cl2 N3'
_chemical_formula_moiety 'C8 H9 Cl2 N3'
_chemical_formula_sum 'C8 H9 Cl2 N3'
_chemical_formula_weight 218.08
_chemical_name_systematic
;
N^1^-(2,4-Dichloroanilino)acetamidine
;
_space_group_IT_number 15
_symmetry_cell_setting monoclinic
_symmetry_space_group_name_Hall '-C 2yc'
_symmetry_space_group_name_H-M 'C 1 2/c 1'
_atom_sites_solution_hydrogens geom
_atom_sites_solution_primary direct
_atom_sites_solution_secondary difmap
_audit_creation_method SHELXL-97
_cell_angle_alpha 90.00
_cell_angle_beta 115.74(3)
_cell_angle_gamma 90.00
_cell_formula_units_Z 8
_cell_length_a 22.832(5)
_cell_length_b 4.7560(10)
_cell_length_c 20.515(4)
_cell_measurement_reflns_used 25
_cell_measurement_temperature 293(2)
_cell_measurement_theta_max 12
_cell_measurement_theta_min 10
_cell_volume 2006.7(9)
_computing_cell_refinement 'CAD-4 Software'
_computing_data_collection 'CAD-4 Software (Enraf--Nonius, 1989)'
_computing_data_reduction 'XCAD4 (Harms & Wocadlo,1995)'
_computing_molecular_graphics 'SHELXTL (Siemens, 1996)'
_computing_publication_material SHELXL
_computing_structure_refinement 'SHELXL97 (Sheldrick, 1997)'
_computing_structure_solution 'SHELXS97 (Sheldrick, 1997)'
_diffrn_ambient_temperature 293(2)
_diffrn_measured_fraction_theta_full 0.999
_diffrn_measured_fraction_theta_max 0.999
_diffrn_measurement_device_type 'Enraf-Nonius CAD-4'
_diffrn_measurement_method \w/2\q
_diffrn_radiation_monochromator graphite
_diffrn_radiation_source 'fine-focus sealed tube'
_diffrn_radiation_type MoK\a
_diffrn_radiation_wavelength 0.71073
_diffrn_reflns_av_R_equivalents 0.0260
_diffrn_reflns_av_sigmaI/netI 0.0399
_diffrn_reflns_limit_h_max 28
_diffrn_reflns_limit_h_min 0
_diffrn_reflns_limit_k_max 5
_diffrn_reflns_limit_k_min 0
_diffrn_reflns_limit_l_max 22
_diffrn_reflns_limit_l_min -25
_diffrn_reflns_number 2013
_diffrn_reflns_theta_full 25.99
_diffrn_reflns_theta_max 25.99
_diffrn_reflns_theta_min 1.98
_diffrn_standards_decay_% 0
_diffrn_standards_interval_count 200
_diffrn_standards_number 3
_exptl_absorpt_coefficient_mu 0.603
_exptl_absorpt_correction_T_max 0.9422
_exptl_absorpt_correction_T_min 0.7945
_exptl_absorpt_correction_type psi-scan
_exptl_absorpt_process_details '(North <i>et al.</i>,  1968)'
_exptl_crystal_colour colourless
_exptl_crystal_density_diffrn 1.444
_exptl_crystal_density_method 'not measured'
_exptl_crystal_description block
_exptl_crystal_F_000 896
_exptl_crystal_size_max 0.40
_exptl_crystal_size_mid 0.30
_exptl_crystal_size_min 0.10
_refine_diff_density_max 0.378
_refine_diff_density_min -0.327
_refine_ls_extinction_coef 0.0105(16)
_refine_ls_extinction_expression Fc^*^=kFc[1+0.001xFc^2^\l^3^/sin(2\q)]^-1/4^
_refine_ls_extinction_method SHELXL97
_refine_ls_goodness_of_fit_ref 1.039
_refine_ls_hydrogen_treatment constr
_refine_ls_matrix_type full
_refine_ls_number_parameters 120
_refine_ls_number_reflns 1966
_refine_ls_number_restraints 0
_refine_ls_restrained_S_all 1.039
_refine_ls_R_factor_all 0.1143
_refine_ls_R_factor_gt 0.0704
_refine_ls_shift/su_max 0.027
_refine_ls_shift/su_mean 0.001
_refine_ls_structure_factor_coef Fsqd
_refine_ls_weighting_details 'calc w=1/[\s^2^(Fo^2^)+(0.0946P)^2^+3.9518P] where P=(Fo^2^+2Fc^2^)/3'
_refine_ls_weighting_scheme calc
_refine_ls_wR_factor_gt 0.1820
_refine_ls_wR_factor_ref 0.2139
_reflns_number_gt 1178
_reflns_number_total 1966
_reflns_threshold_expression I>2\s(I)
_cod_data_source_file wn2065.cif
_cod_data_source_block I
_cod_depositor_comments
;
The following automatic conversions were performed:
'_symmetry_cell_setting' value 'Monoclinic' changed to 'monoclinic'
according to '/home/saulius/struct/CIF-dictionaries/cif_core.dic'
dictionary named 'cif_core.dic' version 2.4.1 from 2010-06-29.

Automatic conversion script
Id: cif_fix_enum 1527 2010-12-29 10:47:43Z saulius 

The following automatic conversions were performed:

'_symmetry_cell_setting' value 'Monoclinic' changed to 'monoclinic'
according to /home/saulius/struct/CIF-dictionaries/cif_core.dic
dictionary named 'cif_core.dic' version 2.4.1 from 2010-06-29.

Automatic conversion script
Id: cif_fix_values 1715 2011-07-08 13:25:40Z adriana 
;
_cod_original_sg_symbol_H-M 'C 2/c'
_cod_database_code 2210813
_cod_database_fobs_code 2210813

loop_
_symmetry_equiv_pos_as_xyz
'x, y, z'
'-x, y, -z+1/2'
'x+1/2, y+1/2, z'
'-x+1/2, y+1/2, -z+1/2'
'-x, -y, -z'
'x, -y, z-1/2'
'-x+1/2, -y+1/2, -z'
'x+1/2, -y+1/2, z-1/2'

loop_
_atom_site_type_symbol
_atom_site_label
_atom_site_fract_x
_atom_site_fract_y
_atom_site_fract_z
_atom_site_U_iso_or_equiv
_atom_site_adp_type
_atom_site_calc_flag
_atom_site_refinement_flags
_atom_site_occupancy
C C1 0.1601(2) 0.1845(3) 0.5875(2) 0.0546(11) Uani d . 1
C C2 0.1960(2) 0.3509(5) 0.5631(2) 0.0580(11) Uani d . 1
C C3 0.2627(2) 0.3669(5) 0.5985(2) 0.0728(14) Uani d . 1
H H3A 0.2859 0.4806 0.5810 0.087 Uiso calc R 1
C C4 0.2944(2) 0.2097(3) 0.6607(3) 0.0721(14) Uani d . 1
C C5 0.2609(3) 0.0446(2) 0.6864(3) 0.0761(14) Uani d . 1
H H5A 0.2830 -0.0606 0.7282 0.091 Uiso calc R 1
C C6 0.1939(2) 0.0326(3) 0.6505(2) 0.0688(13) Uani d . 1
H H6A 0.1711 -0.0789 0.6689 0.083 Uiso calc R 1
C C7 0.0265(2) 0.2692(5) 0.6064(3) 0.0650(12) Uani d . 1
C C8 -0.0102(2) 0.1534(4) 0.6461(3) 0.0793(15) Uani d . 1
H H8A 0.0200 0.0747 0.6914 0.119 Uiso calc R 1
H H8B -0.0396 0.0098 0.6173 0.119 Uiso calc R 1
H H8C -0.0343 0.3019 0.6549 0.119 Uiso calc R 1
Cl Cl1 0.15608(7) 0.5473(3) 0.48471(8) 0.0912(6) Uani d . 1
Cl Cl2 0.37887(7) 0.2259(5) 0.70705(9) 0.1213(8) Uani d . 1
N N1 0.09229(17) 0.1582(8) 0.5468(2) 0.0665(10) Uani d . 1
H H1 0.0769 0.3248 0.5254 0.080 Uiso d R 1
N N2 0.05714(17) 0.0821(7) 0.5850(2) 0.0613(10) Uani d . 1
H H2 0.0689 -0.0721 0.6087 0.074 Uiso d R 1
N N3 0.0282(2) 0.5174(7) 0.5932(3) 0.0906(15) Uani d . 1
H H3 -0.0034 0.5979 0.5942 0.136 Uiso d R 1

loop_
_atom_site_aniso_label
_atom_site_aniso_U_11
_atom_site_aniso_U_22
_atom_site_aniso_U_33
_atom_site_aniso_U_12
_atom_site_aniso_U_13
_atom_site_aniso_U_23
C1 0.060(2) 0.043(2) 0.065(3) -0.005(2) 0.031(2) -0.010(2)
C2 0.072(3) 0.046(2) 0.064(3) 0.002(2) 0.036(2) -0.003(2)
C3 0.075(3) 0.070(3) 0.085(3) -0.013(3) 0.046(3) -0.008(3)
C4 0.072(3) 0.082(3) 0.075(3) -0.013(3) 0.029(2) -0.018(3)
C5 0.074(3) 0.082(4) 0.063(3) 0.006(3) 0.022(3) -0.001(3)
C6 0.078(3) 0.058(3) 0.071(3) -0.005(2) 0.033(3) 0.009(2)
C7 0.071(3) 0.046(3) 0.077(3) 0.002(2) 0.031(2) 0.005(2)
C8 0.088(3) 0.074(3) 0.090(4) 0.015(3) 0.051(3) 0.020(3)
Cl1 0.0958(10) 0.0936(11) 0.0959(11) 0.0115(8) 0.0527(8) 0.0353(8)
Cl2 0.0651(9) 0.175(2) 0.1070(12) -0.0156(10) 0.0213(8) -0.0170(12)
N1 0.064(2) 0.056(2) 0.079(2) -0.0022(19) 0.030(2) 0.005(2)
N2 0.065(2) 0.0397(19) 0.085(3) -0.0012(17) 0.039(2) 0.0069(18)
N3 0.141(4) 0.0387(17) 0.151(4) 0.010(2) 0.099(4) 0.013(2)

loop_
_atom_type_symbol
_atom_type_description
_atom_type_scat_dispersion_real
_atom_type_scat_dispersion_imag
_atom_type_scat_source
C C 0.0033 0.0016 'International Tables Vol C Tables 4.2.6.8 and 6.1.1.4'
H H 0.0000 0.0000 'International Tables Vol C Tables 4.2.6.8 and 6.1.1.4'
N N 0.0061 0.0033 'International Tables Vol C Tables 4.2.6.8 and 6.1.1.4'
Cl Cl 0.1484 0.1585 'International Tables Vol C Tables 4.2.6.8 and 6.1.1.4'

loop_
_geom_angle_atom_site_label_1
_geom_angle_atom_site_label_2
_geom_angle_atom_site_label_3
_geom_angle
C2 C1 C6 117.3(4)
C2 C1 N1 120.6(4)
C6 C1 N1 122.0(4)
C3 C2 C1 122.4(4)
C3 C2 Cl1 118.4(4)
C1 C2 Cl1 119.2(3)
C2 C3 C4 118.3(4)
C2 C3 H3A 120.9
C4 C3 H3A 120.9
C5 C4 C3 121.0(5)
C5 C4 Cl2 119.4(4)
C3 C4 Cl2 119.5(4)
C4 C5 C6 119.9(5)
C4 C5 H5A 120.0
C6 C5 H5A 120.0
C5 C6 C1 121.0(4)
C5 C6 H6A 119.5
C1 C6 H6A 119.5
N3 C7 N2 120.6(5)
N3 C7 C8 123.8(5)
N2 C7 C8 115.7(4)
C7 C8 H8A 109.5
C7 C8 H8B 109.5
H8A C8 H8B 109.5
C7 C8 H8C 109.5
H8A C8 H8C 109.5
H8B C8 H8C 109.5
N2 N1 C1 116.3(3)
N2 N1 H1 107.7
C1 N1 H1 107.9
C7 N2 N1 122.0(4)
C7 N2 H2 118.1
N1 N2 H2 115.3
C7 N3 H3 109.4

loop_
_geom_bond_atom_site_label_1
_geom_bond_atom_site_label_2
_geom_bond_distance
C1 C2 1.382(6)
C1 C6 1.386(6)
C1 N1 1.409(5)
C2 C3 1.375(6)
C2 Cl1 1.737(4)
C3 C4 1.381(7)
C3 H3A 0.9300
C4 C5 1.354(7)
C4 Cl2 1.742(5)
C5 C6 1.382(6)
C5 H5A 0.9300
C6 H6A 0.9300
C7 N3 1.215(5)
C7 N2 1.319(6)
C7 C8 1.504(7)
C8 H8A 0.9600
C8 H8B 0.9600
C8 H8C 0.9600
N1 N2 1.391(5)
N1 H1 0.9000
N2 H2 0.8552
N3 H3 0.8255

loop_
_geom_hbond_atom_site_label_D
_geom_hbond_atom_site_label_H
_geom_hbond_atom_site_label_A
_geom_hbond_site_symmetry_A
_geom_hbond_distance_DH
_geom_hbond_distance_HA
_geom_hbond_distance_DA
_geom_hbond_angle_DHA
N1 H1 Cl1 . 0.90 2.53 2.963(4) 110
N2 H2 N3 1_545 0.86 2.13 2.788(5) 134

loop_
_geom_torsion_atom_site_label_1
_geom_torsion_atom_site_label_2
_geom_torsion_atom_site_label_3
_geom_torsion_atom_site_label_4
_geom_torsion
C6 C1 C2 C3 0.6(6)
N1 C1 C2 C3 -175.3(4)
C6 C1 C2 Cl1 -179.6(3)
N1 C1 C2 Cl1 4.4(5)
C1 C2 C3 C4 0.0(7)
Cl1 C2 C3 C4 -179.7(4)
C2 C3 C4 C5 -0.2(7)
C2 C3 C4 Cl2 -179.8(4)
C3 C4 C5 C6 -0.3(8)
Cl2 C4 C5 C6 179.3(4)
C4 C5 C6 C1 1.0(8)
C2 C1 C6 C5 -1.1(7)
N1 C1 C6 C5 174.7(4)
C2 C1 N1 N2 -156.3(4)
C6 C1 N1 N2 27.9(6)
N3 C7 N2 N1 -0.1(8)
C8 C7 N2 N1 179.1(4)
C1 N1 N2 C7 98.6(5)

loop_
_cod_related_entry_id
_cod_related_entry_database
_cod_related_entry_code
1 ChemSpider 21127126
